data_7014114
loop_
_publ_author_name
'Ouellette, Wayne'
'Koo, Bon-Kweon'
'Burkholder, Eric'
'Golub, Vladimir'
'O'Connor, C J'
'Zubieta, Jon'

_publ_section_title
;
 Solid state coordination chemistry: structural consequences of
 variations in tether length in the
 oxovanadium-copper-bisterpy-[O3P(CH2)nPO3]4- system, n= 1-6 (bisterpy
 = 2,2':4',4'':2'',2'''-quarterpyridyl-6',6''-di-2-pyridine).
;
_journal_issue 10
_journal_name_full 'Dalton transactions (Cambridge, England : 2003)'
_journal_page_first 1527
_journal_page_last 1538
_journal_paper_doi 10.1039/b401669f
_journal_year 2004
_chemical_formula_sum 'C36 H37 Cu2 N6 O15 P4 V'
_chemical_formula_weight 1095.62
_space_group_IT_number 2
_symmetry_cell_setting triclinic
_symmetry_Int_Tables_number 2
_symmetry_space_group_name_Hall '-P 1'
_symmetry_space_group_name_H-M 'P -1'
_atom_sites_solution_hydrogens geom
_atom_sites_solution_primary direct
_atom_sites_solution_secondary difmap
_audit_creation_method SHELXL-97
_cell_angle_alpha 115.262(1)
_cell_angle_beta 94.060(1)
_cell_angle_gamma 90.000(1)
_cell_formula_units_Z 2
_cell_length_a 8.7056(4)
_cell_length_b 15.8466(8)
_cell_length_c 15.9357(8)
_cell_measurement_reflns_used 25949
_cell_measurement_temperature 90(2)
_cell_measurement_theta_max 31.50
_cell_measurement_theta_min 2.35
_cell_volume 1982.05(17)
_computing_cell_refinement 'Bruker SMART'
_computing_data_collection 'Bruker SMART'
_computing_data_reduction 'Bruker SAINT'
_computing_molecular_graphics 'Bruker SHELXTL and CrystalMaker 5.x'
_computing_publication_material 'Bruker SHELXTL'
_computing_structure_refinement 'SHELXL-97 (Sheldrick, 1997)'
_computing_structure_solution 'SHELXS-97 (Sheldrick, 1990)'
_diffrn_ambient_temperature 90(2)
_diffrn_detector_area_resol_mean 512
_diffrn_measured_fraction_theta_full 0.979
_diffrn_measured_fraction_theta_max 0.979
_diffrn_measurement_device_type 'APEX CCD area detector'
_diffrn_measurement_method 'Phi and omega scans'
_diffrn_radiation_monochromator graphite
_diffrn_radiation_probe x-ray
_diffrn_radiation_type MoK\a
_diffrn_radiation_wavelength 0.71073
_diffrn_reflns_av_R_equivalents 0.0281
_diffrn_reflns_av_sigmaI/netI 0.0472
_diffrn_reflns_limit_h_max 12
_diffrn_reflns_limit_h_min -12
_diffrn_reflns_limit_k_max 23
_diffrn_reflns_limit_k_min -23
_diffrn_reflns_limit_l_max 23
_diffrn_reflns_limit_l_min -23
_diffrn_reflns_number 25949
_diffrn_reflns_theta_full 31.50
_diffrn_reflns_theta_max 31.50
_diffrn_reflns_theta_min 2.35
_diffrn_source 'fine-focus sealed tube'
_diffrn_standards_decay_% 0.001
_exptl_absorpt_coefficient_mu 1.538
_exptl_absorpt_correction_T_max 0.8490
_exptl_absorpt_correction_T_min 0.6640
_exptl_absorpt_correction_type multi-scan
_exptl_absorpt_process_details 'SADABS SHELXL-97 (SHELDRICK, 1997)'
_exptl_crystal_colour green
_exptl_crystal_density_diffrn 1.836
_exptl_crystal_density_meas 0
_exptl_crystal_density_method 'not measured'
_exptl_crystal_description block
_exptl_crystal_F_000 1112
_exptl_crystal_size_max 0.29
_exptl_crystal_size_mid 0.20
_exptl_crystal_size_min 0.11
_refine_diff_density_max 0.955
_refine_diff_density_min -0.505
_refine_diff_density_rms 0.107
_refine_ls_extinction_method none
_refine_ls_goodness_of_fit_ref 1.014
_refine_ls_hydrogen_treatment constr
_refine_ls_matrix_type full
_refine_ls_number_parameters 580
_refine_ls_number_reflns 12930
_refine_ls_number_restraints 0
_refine_ls_restrained_S_all 1.014
_refine_ls_R_factor_all 0.0499
_refine_ls_R_factor_gt 0.0394
_refine_ls_shift/su_max 0.001
_refine_ls_shift/su_mean 0.000
_refine_ls_structure_factor_coef Fsqd
_refine_ls_weighting_details 'calc w=1/[\s^2^(Fo^2^)+(0.0458P)^2^+1.3576P] where P=(Fo^2^+2Fc^2^)/3'
_refine_ls_weighting_scheme calc
_refine_ls_wR_factor_gt 0.0918
_refine_ls_wR_factor_ref 0.0972
_reflns_number_gt 10802
_reflns_number_total 12930
_reflns_threshold_expression >2sigma(I)
_cod_data_source_file b401669f.txt
_cod_data_source_block Compound_4
_cod_original_sg_symbol_H-M P-1
_cod_database_code 7014114

loop_
_symmetry_equiv_pos_as_xyz
'x, y, z'
'-x, -y, -z'

loop_
_atom_site_label
_atom_site_type_symbol
_atom_site_fract_x
_atom_site_fract_y
_atom_site_fract_z
_atom_site_U_iso_or_equiv
_atom_site_adp_type
_atom_site_occupancy
_atom_site_symmetry_multiplicity
_atom_site_calc_flag
_atom_site_refinement_flags
_atom_site_disorder_assembly
_atom_site_disorder_group
Cu1 Cu 0.38443(3) 0.941374(17) 0.344303(17) 0.00980(6) Uani 1 1 d . . .
Cu2 Cu 0.15439(3) 0.409710(17) 0.248677(17) 0.00820(6) Uani 1 1 d . . .
V1 V 0.39193(4) 0.60780(2) 0.24871(2) 0.00839(7) Uani 1 1 d . . .
P1 P 0.59539(6) 0.76651(3) 0.22866(4) 0.00826(9) Uani 1 1 d . . .
P2 P 0.46035(6) 0.38812(4) 0.16500(4) 0.00929(10) Uani 1 1 d . . .
P3 P -0.11625(6) 0.23585(4) 0.22800(4) 0.00964(10) Uani 1 1 d . . .
P4 P 0.06158(6) 0.08275(4) -0.13880(4) 0.01095(10) Uani 1 1 d . . .
O1 O 0.54777(18) 0.85760(10) 0.30413(10) 0.0133(3) Uani 1 1 d . . .
O2 O 0.55683(17) 0.68366(10) 0.25349(10) 0.0122(3) Uani 1 1 d . . .
O3 O 0.37435(18) 0.61736(11) 0.35253(11) 0.0150(3) Uani 1 1 d . . .
O4 O 0.23551(18) 0.64416(11) 0.21390(11) 0.0150(3) Uani 1 1 d . . .
O5 O 0.42168(18) 0.48569(10) 0.16631(11) 0.0142(3) Uani 1 1 d . . .
O6 O 0.58636(18) 0.39730(11) 0.23807(11) 0.0163(3) Uani 1 1 d . . .
O7 O 0.31132(17) 0.33988(10) 0.16930(10) 0.0112(3) Uani 1 1 d . . .
O8 O 0.01140(18) 0.30881(11) 0.26432(11) 0.0157(3) Uani 1 1 d . . .
O9 O -0.27051(18) 0.27418(11) 0.27491(11) 0.0155(3) Uani 1 1 d . . .
H9' H -0.3071 0.3124 0.2558 0.023 Uiso 1 1 calc R . .
O10 O -0.07953(18) 0.15103(10) 0.24565(11) 0.0141(3) Uani 1 1 d . . .
O11 O 0.1733(2) 0.17025(12) -0.10240(11) 0.0190(3) Uani 1 1 d . . .
H11' H 0.1812 0.1879 -0.1447 0.029 Uiso 1 1 calc R . .
O12 O -0.00539(18) 0.05539(11) -0.23631(10) 0.0141(3) Uani 1 1 d . . .
O13 O 0.15270(19) 0.00528(11) -0.12570(11) 0.0155(3) Uani 1 1 d . . .
H13' H 0.1204 -0.0471 -0.1667 0.023 Uiso 1 1 calc R . .
O14 O 0.76567(17) 0.76503(10) 0.21594(10) 0.0117(3) Uani 1 1 d . . .
O90 O 0.1986(2) 0.83935(13) 0.27118(17) 0.0373(5) Uani 1 1 d . . .
N1 N 0.4075(2) 1.01415(12) 0.26477(12) 0.0105(3) Uani 1 1 d . . .
N2 N 0.2607(2) 1.04867(12) 0.40865(12) 0.0106(3) Uani 1 1 d . . .
N3 N 0.3499(2) 0.92427(12) 0.46183(13) 0.0120(3) Uani 1 1 d . . .
N4 N 0.2610(2) 0.43591(12) 0.37566(12) 0.0096(3) Uani 1 1 d . . .
N5 N 0.05153(19) 0.52268(12) 0.32617(12) 0.0090(3) Uani 1 1 d . . .
N6 N 0.0260(2) 0.43255(12) 0.14930(12) 0.0097(3) Uani 1 1 d . . .
C1 C 0.4979(2) 0.99592(14) 0.19492(15) 0.0129(4) Uani 1 1 d . . .
H1 H 0.5699 0.9478 0.1824 0.015 Uiso 1 1 calc R . .
C2 C 0.4906(3) 1.04449(15) 0.14004(15) 0.0151(4) Uani 1 1 d . . .
H2 H 0.5567 1.0299 0.0911 0.018 Uiso 1 1 calc R . .
C3 C 0.3856(3) 1.11440(15) 0.15769(15) 0.0152(4) Uani 1 1 d . . .
H3 H 0.3761 1.1470 0.1196 0.018 Uiso 1 1 calc R . .
C4 C 0.2939(2) 1.13639(15) 0.23207(15) 0.0132(4) Uani 1 1 d . . .
H4 H 0.2221 1.1848 0.2462 0.016 Uiso 1 1 calc R . .
C5 C 0.3097(2) 1.08620(14) 0.28486(14) 0.0104(4) Uani 1 1 d . . .
C6 C 0.2349(2) 1.10989(14) 0.37214(14) 0.0104(4) Uani 1 1 d . . .
C7 C 0.2155(2) 1.06394(14) 0.49266(14) 0.0104(4) Uani 1 1 d . . .
C8 C 0.2552(2) 0.98718(14) 0.51908(14) 0.0116(4) Uani 1 1 d . . .
C9 C 0.1992(2) 0.97818(15) 0.59439(14) 0.0129(4) Uani 1 1 d . . .
H9 H 0.1346 1.0238 0.6344 0.015 Uiso 1 1 calc R . .
C10 C 0.2401(3) 0.90083(15) 0.60978(15) 0.0145(4) Uani 1 1 d . . .
H10 H 0.2023 0.8923 0.6602 0.017 Uiso 1 1 calc R . .
C11 C 0.3365(3) 0.83614(15) 0.55092(16) 0.0163(4) Uani 1 1 d . . .
H11 H 0.3655 0.7829 0.5604 0.020 Uiso 1 1 calc R . .
C12 C 0.3898(3) 0.85062(15) 0.47778(16) 0.0148(4) Uani 1 1 d . . .
H12 H 0.4568 0.8068 0.4379 0.018 Uiso 1 1 calc R . .
C13 C 0.4868(2) 0.74476(14) 0.12060(14) 0.0113(4) Uani 1 1 d . . .
H13A H 0.3804 0.7252 0.1241 0.014 Uiso 1 1 calc R . .
H13B H 0.4809 0.8043 0.1145 0.014 Uiso 1 1 calc R . .
C14 C 0.5314(2) 0.32243(14) 0.05295(14) 0.0111(4) Uani 1 1 d . . .
H14A H 0.6408 0.3416 0.0569 0.013 Uiso 1 1 calc R . .
H14B H 0.5290 0.2558 0.0412 0.013 Uiso 1 1 calc R . .
C15 C 0.4503(2) 0.32915(14) -0.03195(14) 0.0113(4) Uani 1 1 d . . .
H15A H 0.4686 0.3922 -0.0285 0.014 Uiso 1 1 calc R . .
H15B H 0.3379 0.3186 -0.0334 0.014 Uiso 1 1 calc R . .
C16 C 0.0156(2) 0.37789(14) 0.05757(14) 0.0111(4) Uani 1 1 d . . .
H16 H 0.0796 0.3256 0.0341 0.013 Uiso 1 1 calc R . .
C17 C -0.0854(2) 0.39498(14) -0.00436(14) 0.0120(4) Uani 1 1 d . . .
H17 H -0.0918 0.3544 -0.0689 0.014 Uiso 1 1 calc R . .
C18 C -0.1768(2) 0.47242(15) 0.02972(15) 0.0125(4) Uani 1 1 d . . .
H18 H -0.2466 0.4856 -0.0114 0.015 Uiso 1 1 calc R . .
C19 C -0.1653(2) 0.53061(15) 0.12482(15) 0.0121(4) Uani 1 1 d . . .
H19 H -0.2264 0.5842 0.1495 0.015 Uiso 1 1 calc R . .
C20 C -0.0627(2) 0.50860(14) 0.18261(14) 0.0098(3) Uani 1 1 d . . .
C21 C -0.0378(2) 0.56464(14) 0.28488(14) 0.0096(3) Uani 1 1 d . . .
C22 C -0.0940(2) 0.65257(14) 0.33613(14) 0.0109(4) Uani 1 1 d . . .
H22 H -0.1570 0.6826 0.3067 0.013 Uiso 1 1 calc R . .
C23 C -0.0554(2) 0.69571(14) 0.43250(14) 0.0101(4) Uani 1 1 d . . .
C24 C -0.1190(2) 0.78806(14) 0.48978(14) 0.0108(4) Uani 1 1 d . . .
C25 C -0.1603(2) 0.80773(14) 0.57909(14) 0.0108(4) Uani 1 1 d . . .
H25 H -0.1378 0.7656 0.6061 0.013 Uiso 1 1 calc R . .
C26 C -0.1457(2) 0.85361(14) 0.45323(14) 0.0115(4) Uani 1 1 d . . .
H26 H -0.1169 0.8419 0.3929 0.014 Uiso 1 1 calc R . .
C27 C 0.0381(2) 0.65029(14) 0.47424(14) 0.0102(4) Uani 1 1 d . . .
H27 H 0.0642 0.6783 0.5395 0.012 Uiso 1 1 calc R . .
C28 C 0.0921(2) 0.56302(14) 0.41785(14) 0.0091(3) Uani 1 1 d . . .
C29 C 0.1997(2) 0.50678(13) 0.44748(14) 0.0091(3) Uani 1 1 d . . .
C30 C 0.2361(2) 0.52270(14) 0.53886(14) 0.0115(4) Uani 1 1 d . . .
H30 H 0.1919 0.5725 0.5881 0.014 Uiso 1 1 calc R . .
C31 C 0.3393(2) 0.46425(14) 0.55761(15) 0.0128(4) Uani 1 1 d . . .
H31 H 0.3652 0.4732 0.6198 0.015 Uiso 1 1 calc R . .
C32 C 0.4031(3) 0.39321(14) 0.48415(15) 0.0135(4) Uani 1 1 d . . .
H32 H 0.4745 0.3532 0.4954 0.016 Uiso 1 1 calc R . .
C33 C 0.3616(2) 0.38106(14) 0.39376(14) 0.0108(4) Uani 1 1 d . . .
H33 H 0.4061 0.3324 0.3435 0.013 Uiso 1 1 calc R . .
C34 C -0.1613(2) 0.19788(15) 0.10529(14) 0.0116(4) Uani 1 1 d . . .
H34A H -0.2527 0.1548 0.0857 0.014 Uiso 1 1 calc R . .
H34B H -0.1898 0.2529 0.0941 0.014 Uiso 1 1 calc R . .
C35 C -0.0320(2) 0.14890(14) 0.04377(14) 0.0116(4) Uani 1 1 d . . .
H35A H -0.0007 0.0942 0.0547 0.014 Uiso 1 1 calc R . .
H35B H 0.0587 0.1922 0.0600 0.014 Uiso 1 1 calc R . .
C36 C -0.0869(2) 0.11702(15) -0.05930(14) 0.0135(4) Uani 1 1 d . . .
H36A H -0.1429 0.1686 -0.0658 0.016 Uiso 1 1 calc R . .
H36B H -0.1612 0.0637 -0.0778 0.016 Uiso 1 1 calc R . .

loop_
_atom_site_aniso_label
_atom_site_aniso_U_11
_atom_site_aniso_U_22
_atom_site_aniso_U_33
_atom_site_aniso_U_23
_atom_site_aniso_U_13
_atom_site_aniso_U_12
Cu1 0.01330(12) 0.00685(11) 0.00849(11) 0.00227(9) 0.00274(9) 0.00249(9)
Cu2 0.01011(11) 0.00735(11) 0.00641(11) 0.00220(8) 0.00096(8) 0.00204(8)
V1 0.01006(15) 0.00657(14) 0.00864(15) 0.00337(12) 0.00066(12) 0.00005(11)
P1 0.0105(2) 0.0068(2) 0.0076(2) 0.00301(17) 0.00195(17) 0.00162(17)
P2 0.0111(2) 0.0079(2) 0.0070(2) 0.00146(17) 0.00055(18) 0.00143(17)
P3 0.0119(2) 0.0082(2) 0.0086(2) 0.00327(18) 0.00174(18) -0.00038(18)
P4 0.0139(2) 0.0095(2) 0.0091(2) 0.00357(19) 0.00154(19) -0.00055(18)
O1 0.0166(7) 0.0107(7) 0.0108(7) 0.0029(6) 0.0022(6) 0.0050(6)
O2 0.0131(7) 0.0114(7) 0.0145(7) 0.0078(6) 0.0007(6) -0.0014(5)
O3 0.0190(8) 0.0145(7) 0.0126(7) 0.0068(6) 0.0016(6) -0.0009(6)
O4 0.0140(7) 0.0127(7) 0.0191(8) 0.0079(6) -0.0013(6) 0.0016(6)
O5 0.0199(8) 0.0072(6) 0.0137(7) 0.0025(6) 0.0035(6) 0.0025(6)
O6 0.0158(7) 0.0176(8) 0.0102(7) 0.0014(6) -0.0020(6) 0.0024(6)
O7 0.0119(7) 0.0103(6) 0.0107(7) 0.0036(5) 0.0031(5) 0.0017(5)
O8 0.0173(7) 0.0147(7) 0.0156(7) 0.0073(6) -0.0013(6) -0.0057(6)
O9 0.0165(7) 0.0158(7) 0.0145(7) 0.0061(6) 0.0056(6) 0.0038(6)
O10 0.0215(8) 0.0102(7) 0.0120(7) 0.0059(6) 0.0013(6) 0.0007(6)
O11 0.0281(9) 0.0167(8) 0.0126(7) 0.0068(6) 0.0009(7) -0.0094(7)
O12 0.0195(8) 0.0129(7) 0.0094(7) 0.0042(6) 0.0010(6) 0.0009(6)
O13 0.0203(8) 0.0103(7) 0.0135(7) 0.0032(6) -0.0010(6) 0.0030(6)
O14 0.0106(6) 0.0128(7) 0.0130(7) 0.0065(6) 0.0027(5) 0.0006(5)
O90 0.0257(10) 0.0130(8) 0.0611(15) 0.0080(9) -0.0217(10) -0.0009(7)
N1 0.0121(8) 0.0073(7) 0.0106(8) 0.0024(6) 0.0014(6) 0.0010(6)
N2 0.0132(8) 0.0081(7) 0.0089(7) 0.0023(6) 0.0006(6) 0.0011(6)
N3 0.0145(8) 0.0089(7) 0.0126(8) 0.0043(6) 0.0030(7) 0.0018(6)
N4 0.0117(8) 0.0075(7) 0.0089(7) 0.0029(6) 0.0007(6) 0.0001(6)
N5 0.0105(7) 0.0085(7) 0.0075(7) 0.0028(6) 0.0009(6) 0.0001(6)
N6 0.0117(8) 0.0071(7) 0.0092(7) 0.0023(6) 0.0023(6) 0.0012(6)
C1 0.0153(9) 0.0086(8) 0.0134(9) 0.0031(7) 0.0033(8) 0.0014(7)
C2 0.0171(10) 0.0145(9) 0.0142(10) 0.0058(8) 0.0060(8) 0.0005(8)
C3 0.0183(10) 0.0148(10) 0.0152(10) 0.0087(8) 0.0027(8) 0.0004(8)
C4 0.0151(9) 0.0117(9) 0.0129(9) 0.0051(8) 0.0026(8) 0.0015(7)
C5 0.0114(9) 0.0083(8) 0.0097(9) 0.0019(7) 0.0017(7) 0.0001(7)
C6 0.0106(8) 0.0087(8) 0.0103(9) 0.0027(7) 0.0004(7) 0.0012(7)
C7 0.0131(9) 0.0084(8) 0.0083(8) 0.0023(7) 0.0019(7) 0.0016(7)
C8 0.0134(9) 0.0089(8) 0.0112(9) 0.0029(7) 0.0011(7) 0.0006(7)
C9 0.0146(9) 0.0120(9) 0.0099(9) 0.0024(7) 0.0025(7) -0.0007(7)
C10 0.0175(10) 0.0135(9) 0.0128(9) 0.0060(8) 0.0013(8) -0.0018(8)
C11 0.0219(11) 0.0114(9) 0.0173(10) 0.0076(8) 0.0028(8) 0.0007(8)
C12 0.0189(10) 0.0101(9) 0.0157(10) 0.0054(8) 0.0036(8) 0.0013(8)
C13 0.0140(9) 0.0107(9) 0.0082(8) 0.0030(7) 0.0012(7) 0.0017(7)
C14 0.0133(9) 0.0115(9) 0.0087(8) 0.0044(7) 0.0023(7) 0.0031(7)
C15 0.0142(9) 0.0105(8) 0.0092(9) 0.0040(7) 0.0021(7) 0.0034(7)
C16 0.0145(9) 0.0083(8) 0.0088(9) 0.0018(7) 0.0029(7) 0.0004(7)
C17 0.0149(9) 0.0101(9) 0.0093(9) 0.0028(7) 0.0005(7) -0.0022(7)
C18 0.0127(9) 0.0139(9) 0.0114(9) 0.0062(8) -0.0015(7) -0.0009(7)
C19 0.0119(9) 0.0124(9) 0.0122(9) 0.0053(7) 0.0009(7) 0.0025(7)
C20 0.0101(8) 0.0095(8) 0.0091(8) 0.0033(7) 0.0013(7) 0.0004(7)
C21 0.0104(8) 0.0087(8) 0.0091(8) 0.0033(7) 0.0001(7) 0.0005(7)
C22 0.0116(9) 0.0092(8) 0.0107(9) 0.0030(7) 0.0012(7) 0.0023(7)
C23 0.0113(9) 0.0080(8) 0.0100(9) 0.0024(7) 0.0032(7) 0.0013(7)
C24 0.0109(8) 0.0094(8) 0.0096(9) 0.0016(7) 0.0016(7) 0.0011(7)
C25 0.0120(9) 0.0088(8) 0.0104(9) 0.0031(7) 0.0001(7) 0.0019(7)
C26 0.0132(9) 0.0101(9) 0.0089(9) 0.0016(7) 0.0024(7) 0.0017(7)
C27 0.0109(8) 0.0097(8) 0.0086(8) 0.0024(7) 0.0014(7) 0.0003(7)
C28 0.0100(8) 0.0080(8) 0.0092(8) 0.0036(7) 0.0012(7) -0.0012(6)
C29 0.0107(8) 0.0073(8) 0.0085(8) 0.0027(7) 0.0007(7) 0.0001(7)
C30 0.0155(9) 0.0091(8) 0.0087(9) 0.0028(7) 0.0004(7) -0.0009(7)
C31 0.0150(9) 0.0119(9) 0.0110(9) 0.0046(7) -0.0011(7) -0.0007(7)
C32 0.0158(9) 0.0104(9) 0.0142(9) 0.0055(8) -0.0017(8) 0.0016(7)
C33 0.0119(9) 0.0085(8) 0.0117(9) 0.0040(7) 0.0002(7) 0.0011(7)
C34 0.0129(9) 0.0127(9) 0.0087(9) 0.0042(7) 0.0009(7) 0.0019(7)
C35 0.0127(9) 0.0123(9) 0.0102(9) 0.0053(7) 0.0008(7) 0.0009(7)
C36 0.0141(9) 0.0164(10) 0.0103(9) 0.0057(8) 0.0017(7) 0.0012(8)

loop_
_atom_type_symbol
_atom_type_description
_atom_type_scat_dispersion_real
_atom_type_scat_dispersion_imag
_atom_type_scat_source
C C 0.0033 0.0016 'International Tables Vol C Tables 4.2.6.8 and 6.1.1.4'
H H 0.0000 0.0000 'International Tables Vol C Tables 4.2.6.8 and 6.1.1.4'
N N 0.0061 0.0033 'International Tables Vol C Tables 4.2.6.8 and 6.1.1.4'
O O 0.0106 0.0060 'International Tables Vol C Tables 4.2.6.8 and 6.1.1.4'
P P 0.1023 0.0942 'International Tables Vol C Tables 4.2.6.8 and 6.1.1.4'
V V 0.3005 0.5294 'International Tables Vol C Tables 4.2.6.8 and 6.1.1.4'
Cu Cu 0.3201 1.2651 'International Tables Vol C Tables 4.2.6.8 and 6.1.1.4'

loop_
_geom_angle_atom_site_label_1
_geom_angle_atom_site_label_2
_geom_angle_atom_site_label_3
_geom_angle
_geom_angle_site_symmetry_1
_geom_angle_site_symmetry_3
_geom_angle_publ_flag
O1 Cu1 N2 164.64(7) . . ?
O1 Cu1 N3 97.14(7) . . ?
N2 Cu1 N3 79.73(7) . . ?
O1 Cu1 N1 100.31(7) . . ?
N2 Cu1 N1 79.23(7) . . ?
N3 Cu1 N1 156.38(7) . . ?
O1 Cu1 O90 96.49(7) . . ?
N2 Cu1 O90 98.47(8) . . ?
N3 Cu1 O90 88.84(9) . . ?
N1 Cu1 O90 104.77(8) . . ?
O7 Cu2 N5 154.96(7) . . ?
O7 Cu2 N6 96.19(7) . . ?
N5 Cu2 N6 79.68(7) . . ?
O7 Cu2 N4 100.00(7) . . ?
N5 Cu2 N4 79.94(7) . . ?
N6 Cu2 N4 158.93(7) . . ?
O7 Cu2 O8 105.86(6) . . ?
N5 Cu2 O8 99.17(7) . . ?
N6 Cu2 O8 100.93(7) . . ?
N4 Cu2 O8 87.57(6) . . ?
O3 V1 O4 108.60(8) . . ?
O3 V1 O5 111.61(8) . . ?
O4 V1 O5 109.19(8) . . ?
O3 V1 O2 108.21(7) . . ?
O4 V1 O2 108.86(7) . . ?
O5 V1 O2 110.30(7) . . ?
O14 P1 O1 112.86(9) . . ?
O14 P1 O2 107.29(8) . . ?
O1 P1 O2 109.97(9) . . ?
O14 P1 C13 109.89(9) . . ?
O1 P1 C13 109.48(9) . . ?
O2 P1 C13 107.17(9) . . ?
O6 P2 O7 115.24(9) . . ?
O6 P2 O5 111.42(9) . . ?
O7 P2 O5 108.91(9) . . ?
O6 P2 C14 108.07(9) . . ?
O7 P2 C14 108.02(9) . . ?
O5 P2 C14 104.57(9) . . ?
O8 P3 O10 112.74(9) . . ?
O8 P3 O9 111.88(9) . . ?
O10 P3 O9 106.27(9) . . ?
O8 P3 C34 111.36(10) . . ?
O10 P3 C34 108.50(9) . . ?
O9 P3 C34 105.71(9) . . ?
O12 P4 O13 113.90(9) . . ?
O12 P4 O11 112.96(9) . . ?
O13 P4 O11 106.32(10) . . ?
O12 P4 C36 110.64(10) . . ?
O13 P4 C36 108.23(10) . . ?
O11 P4 C36 104.21(10) . . ?
P1 O1 Cu1 144.59(10) . . ?
P1 O2 V1 140.30(10) . . ?
P2 O5 V1 140.80(10) . . ?
P2 O7 Cu2 120.91(9) . . ?
P3 O8 Cu2 150.58(10) . . ?
C1 N1 C5 118.10(18) . . ?
C1 N1 Cu1 128.33(14) . . ?
C5 N1 Cu1 113.45(13) . . ?
C6 N2 C7 121.67(18) . . ?
C6 N2 Cu1 119.11(14) . . ?
C7 N2 Cu1 118.93(14) . . ?
C12 N3 C8 119.04(19) . . ?
C12 N3 Cu1 126.03(15) . . ?
C8 N3 Cu1 113.93(14) . . ?
C33 N4 C29 119.27(18) . . ?
C33 N4 Cu2 125.80(14) . . ?
C29 N4 Cu2 113.79(13) . . ?
C21 N5 C28 122.04(18) . . ?
C21 N5 Cu2 118.78(14) . . ?
C28 N5 Cu2 118.34(14) . . ?
C16 N6 C20 118.87(18) . . ?
C16 N6 Cu2 126.45(14) . . ?
C20 N6 Cu2 114.56(13) . . ?
N1 C1 C2 122.6(2) . . ?
C3 C2 C1 119.0(2) . . ?
C2 C3 C4 119.2(2) . . ?
C5 C4 C3 118.6(2) . . ?
N1 C5 C4 122.38(19) . . ?
N1 C5 C6 113.35(18) . . ?
C4 C5 C6 124.05(19) . . ?
N2 C6 C25 120.61(19) . 2_576 ?
N2 C6 C5 113.39(18) . . ?
C25 C6 C5 125.53(18) 2_576 . ?
N2 C7 C26 120.80(19) . 2_576 ?
N2 C7 C8 112.57(17) . . ?
C26 C7 C8 126.57(18) 2_576 . ?
N3 C8 C9 122.15(19) . . ?
N3 C8 C7 114.02(18) . . ?
C9 C8 C7 123.82(19) . . ?
C8 C9 C10 118.36(19) . . ?
C11 C10 C9 119.5(2) . . ?
C10 C11 C12 118.8(2) . . ?
N3 C12 C11 122.1(2) . . ?
C15 C13 P1 116.19(14) 2_665 . ?
C15 C14 P2 118.77(14) . . ?
C14 C15 C13 109.15(16) . 2_665 ?
N6 C16 C17 122.34(19) . . ?
C16 C17 C18 118.82(19) . . ?
C17 C18 C19 119.37(19) . . ?
C20 C19 C18 118.55(19) . . ?
N6 C20 C19 122.04(18) . . ?
N6 C20 C21 113.67(17) . . ?
C19 C20 C21 124.29(18) . . ?
N5 C21 C22 120.86(18) . . ?
N5 C21 C20 112.67(17) . . ?
C22 C21 C20 126.45(18) . . ?
C21 C22 C23 118.26(19) . . ?
C27 C23 C22 119.85(18) . . ?
C27 C23 C24 120.59(18) . . ?
C22 C23 C24 119.53(18) . . ?
C25 C24 C26 119.58(18) . . ?
C25 C24 C23 119.53(18) . . ?
C26 C24 C23 120.79(18) . . ?
C6 C25 C24 118.81(19) 2_576 . ?
C7 C26 C24 118.41(19) 2_576 . ?
C28 C27 C23 118.40(18) . . ?
N5 C28 C27 120.57(18) . . ?
N5 C28 C29 112.80(17) . . ?
C27 C28 C29 126.59(18) . . ?
N4 C29 C30 121.82(18) . . ?
N4 C29 C28 113.73(17) . . ?
C30 C29 C28 124.45(18) . . ?
C29 C30 C31 118.85(19) . . ?
C32 C31 C30 118.95(19) . . ?
C31 C32 C33 119.3(2) . . ?
N4 C33 C32 121.79(19) . . ?
C35 C34 P3 115.25(14) . . ?
C34 C35 C36 110.06(17) . . ?
C35 C36 P4 115.60(15) . . ?

loop_
_geom_bond_atom_site_label_1
_geom_bond_atom_site_label_2
_geom_bond_distance
_geom_bond_site_symmetry_2
_geom_bond_publ_flag
Cu1 O1 1.8967(15) . ?
Cu1 N2 1.9418(17) . ?
Cu1 N3 2.0456(18) . ?
Cu1 N1 2.0640(18) . ?
Cu1 O90 2.1709(19) . ?
Cu2 O7 1.9342(14) . ?
Cu2 N5 1.9497(17) . ?
Cu2 N6 2.0313(18) . ?
Cu2 N4 2.0360(17) . ?
Cu2 O8 2.1336(15) . ?
V1 O3 1.6141(16) . ?
V1 O4 1.6309(16) . ?
V1 O5 1.8480(15) . ?
V1 O2 1.8488(15) . ?
P1 O14 1.5092(15) . ?
P1 O1 1.5135(15) . ?
P1 O2 1.5669(15) . ?
P1 C13 1.800(2) . ?
P2 O6 1.5016(16) . ?
P2 O7 1.5263(15) . ?
P2 O5 1.5742(16) . ?
P2 C14 1.796(2) . ?
P3 O8 1.4981(16) . ?
P3 O10 1.5159(16) . ?
P3 O9 1.5767(16) . ?
P3 C34 1.796(2) . ?
P4 O12 1.4965(16) . ?
P4 O13 1.5411(16) . ?
P4 O11 1.5618(16) . ?
P4 C36 1.793(2) . ?
N1 C1 1.338(3) . ?
N1 C5 1.363(3) . ?
N2 C6 1.339(3) . ?
N2 C7 1.343(3) . ?
N3 C12 1.337(3) . ?
N3 C8 1.355(3) . ?
N4 C33 1.336(3) . ?
N4 C29 1.359(2) . ?
N5 C21 1.334(3) . ?
N5 C28 1.341(3) . ?
N6 C16 1.340(3) . ?
N6 C20 1.357(3) . ?
C1 C2 1.389(3) . ?
C2 C3 1.383(3) . ?
C3 C4 1.395(3) . ?
C4 C5 1.384(3) . ?
C5 C6 1.477(3) . ?
C6 C25 1.391(3) 2_576 ?
C7 C26 1.390(3) 2_576 ?
C7 C8 1.481(3) . ?
C8 C9 1.388(3) . ?
C9 C10 1.390(3) . ?
C10 C11 1.388(3) . ?
C11 C12 1.390(3) . ?
C13 C15 1.538(3) 2_665 ?
C14 C15 1.526(3) . ?
C15 C13 1.538(3) 2_665 ?
C16 C17 1.387(3) . ?
C17 C18 1.388(3) . ?
C18 C19 1.394(3) . ?
C19 C20 1.388(3) . ?
C20 C21 1.485(3) . ?
C21 C22 1.391(3) . ?
C22 C23 1.403(3) . ?
C23 C27 1.398(3) . ?
C23 C24 1.488(3) . ?
C24 C25 1.395(3) . ?
C24 C26 1.403(3) . ?
C25 C6 1.391(3) 2_576 ?
C26 C7 1.390(3) 2_576 ?
C27 C28 1.393(3) . ?
C28 C29 1.480(3) . ?
C29 C30 1.381(3) . ?
C30 C31 1.397(3) . ?
C31 C32 1.383(3) . ?
C32 C33 1.390(3) . ?
C34 C35 1.529(3) . ?
C35 C36 1.537(3) . ?
